data_1571619
loop_
_publ_author_name
'Yang, Jingting'
'Xu, Xin'
'Lin, Zhenyang'
'Xie, Zuowei'

_publ_section_title
;
 Metallaaromaticity involving a d<sup>0</sup> early transition metal
 centre: synthesis, structure, and aromaticity of tantallapyridinazirine
 complexes.
;
_journal_issue 21
_journal_name_full 'Chemical science'
_journal_page_first 7943
_journal_page_last 7948
_journal_paper_doi 10.1039/d4sc02629b
_journal_volume 15
_journal_year 2024
_chemical_formula_sum 'C35 H51 B10 N2 Ta'
_chemical_formula_weight 788.83
_space_group_crystal_system monoclinic
_space_group_IT_number 14
_space_group_name_Hall '-P 2ybc'
_space_group_name_H-M_alt 'P 1 21/c 1'
_atom_sites_solution_hydrogens mixed
_audit_creation_method SHELXL-2018/3
_audit_update_record
;
2023-08-14 deposited with the CCDC.	2024-05-07 downloaded from the CCDC.
;
_cell_angle_alpha 90
_cell_angle_beta 97.570(2)
_cell_angle_gamma 90
_cell_formula_units_Z 4
_cell_length_a 11.5786(8)
_cell_length_b 12.9866(10)
_cell_length_c 26.895(2)
_cell_measurement_reflns_used 393
_cell_measurement_temperature 284(2)
_cell_measurement_theta_max 15
_cell_measurement_theta_min 15
_cell_volume 4008.9(5)
_computing_cell_refinement 'BRUKER D8VENTURE DIFFRACTOMETER'
_computing_data_collection 'BRUKER D8VENTURE DIFFRACTOMETER'
_computing_data_reduction 'BRUKER D8VENTURE DIFFRACTOMETER'
_computing_molecular_graphics 'BRUKER SHELXTL'
_computing_publication_material 'BRUKER SHELXTL'
_computing_structure_refinement 'SHELXL-2018/3 (Sheldrick, 2018)'
_computing_structure_solution 'SHELXT 2014/5 (Sheldrick, 2014)'
_diffrn_ambient_temperature 284(2)
_diffrn_measured_fraction_theta_full 0.997
_diffrn_measured_fraction_theta_max 0.997
_diffrn_measurement_device_type 'BRUKER D8VENTURE DIFFRACTOMETER'
_diffrn_measurement_method 'PHI & OMEGA SCAN'
_diffrn_radiation_type MoK\a
_diffrn_radiation_wavelength 0.71073
_diffrn_reflns_av_R_equivalents 0.0391
_diffrn_reflns_av_unetI/netI 0.0155
_diffrn_reflns_Laue_measured_fraction_full 0.997
_diffrn_reflns_Laue_measured_fraction_max 0.997
_diffrn_reflns_limit_h_max 13
_diffrn_reflns_limit_h_min -13
_diffrn_reflns_limit_k_max 15
_diffrn_reflns_limit_k_min -15
_diffrn_reflns_limit_l_max 32
_diffrn_reflns_limit_l_min -32
_diffrn_reflns_number 109678
_diffrn_reflns_point_group_measured_fraction_full 0.997
_diffrn_reflns_point_group_measured_fraction_max 0.997
_diffrn_reflns_theta_full 25.242
_diffrn_reflns_theta_max 25.249
_diffrn_reflns_theta_min 2.689
_exptl_absorpt_coefficient_mu 2.768
_exptl_absorpt_correction_T_max 0.7456
_exptl_absorpt_correction_T_min 0.5012
_exptl_absorpt_correction_type multi-scan
_exptl_crystal_colour red
_exptl_crystal_density_diffrn 1.307
_exptl_crystal_description block
_exptl_crystal_F_000 1592
_exptl_crystal_size_max 0.500
_exptl_crystal_size_mid 0.400
_exptl_crystal_size_min 0.300
_refine_diff_density_max 0.502
_refine_diff_density_min -0.837
_refine_diff_density_rms 0.062
_refine_ls_extinction_method none
_refine_ls_goodness_of_fit_ref 1.046
_refine_ls_hydrogen_treatment constr
_refine_ls_matrix_type full
_refine_ls_number_parameters 461
_refine_ls_number_reflns 7232
_refine_ls_number_restraints 36
_refine_ls_restrained_S_all 1.054
_refine_ls_R_factor_all 0.0273
_refine_ls_R_factor_gt 0.0232
_refine_ls_shift/su_max 0.003
_refine_ls_shift/su_mean 0.000
_refine_ls_structure_factor_coef Fsqd
_refine_ls_weighting_details 'w=1/[\s^2^(Fo^2^)+(0.0241P)^2^+5.3052P] where P=(Fo^2^+2Fc^2^)/3'
_refine_ls_weighting_scheme calc
_refine_ls_wR_factor_gt 0.0525
_refine_ls_wR_factor_ref 0.0542
_reflns_Friedel_coverage 0.000
_reflns_number_gt 6546
_reflns_number_total 7232
_reflns_threshold_expression 'I > 2\s(I)'
_cod_data_source_file d4sc02629b2.cif
_cod_data_source_block 6
_cod_depositor_comments 'Adding full bibliography for 1571618--1571620.cif.'
_cod_original_sg_symbol_H-M 'P 21/c'
_cod_database_code 1571619
_shelx_shelxl_version_number 2018/3
_shelx_space_group_comment
;
The symmetry employed for this shelxl refinement is uniquely defined
by the following loop, which should always be used as a source of
symmetry information in preference to the above space-group names.
They are only intended as comments.
;
_shelx_estimated_absorpt_t_min 0.338
_shelx_estimated_absorpt_t_max 0.491

loop_
_space_group_symop_operation_xyz
'x, y, z'
'-x, y+1/2, -z+1/2'
'-x, -y, -z'
'x, -y-1/2, z-1/2'

loop_
_atom_site_label
_atom_site_type_symbol
_atom_site_fract_x
_atom_site_fract_y
_atom_site_fract_z
_atom_site_U_iso_or_equiv
_atom_site_adp_type
_atom_site_occupancy
_atom_site_site_symmetry_order
_atom_site_calc_flag
_atom_site_refinement_flags_posn
_atom_site_refinement_flags_adp
_atom_site_refinement_flags_occupancy
_atom_site_disorder_assembly
_atom_site_disorder_group
Ta1 Ta 0.75144(2) 0.30902(2) 0.36999(2) 0.02634(5) Uani 1 1 d . . . . .
N1 N 0.7541(2) 0.19055(19) 0.32369(10) 0.0351(6) Uani 1 1 d . . . . .
N2 N 0.76673(19) 0.45847(17) 0.34090(8) 0.0268(5) Uani 1 1 d . . . . .
C1 C 0.5240(3) 0.2794(2) 0.44065(11) 0.0341(7) Uani 1 1 d . . . . .
C2 C 0.5622(2) 0.3052(2) 0.38238(10) 0.0303(6) Uani 1 1 d . . . . .
C3 C 0.7285(2) 0.2763(2) 0.29534(11) 0.0303(6) Uani 1 1 d . . . . .
C14 C 0.7411(3) 0.2754(3) 0.46111(11) 0.0352(7) Uani 1 1 d . . . . .
C15 C 0.8020(3) 0.1940(3) 0.44142(12) 0.0426(8) Uani 1 1 d . . . . .
H15A H 0.781706 0.120858 0.442454 0.051 Uiso 1 1 calc R U . . .
C16 C 0.9044(3) 0.2339(3) 0.42621(13) 0.0494(9) Uani 1 1 d . . . . .
H16A H 0.968826 0.193017 0.416404 0.059 Uiso 1 1 calc R U . . .
C17 C 0.9078(3) 0.3391(3) 0.43602(12) 0.0466(8) Uani 1 1 d . . . . .
H17A H 0.974748 0.384272 0.433804 0.056 Uiso 1 1 calc R U . . .
C18 C 0.8072(3) 0.3660(3) 0.45757(11) 0.0391(7) Uani 1 1 d . . . . .
H18A H 0.790870 0.433565 0.471261 0.047 Uiso 1 1 calc R U . . .
C19 C 0.8075(3) 0.0933(2) 0.31425(12) 0.0418(8) Uani 1 1 d . . . . .
C20 C 0.7411(4) 0.0032(3) 0.31130(15) 0.0579(10) Uani 1 1 d . . . . .
C21 C 0.7961(5) -0.0890(3) 0.30366(19) 0.0829(14) Uani 1 1 d . . . . .
H21A H 0.753141 -0.149691 0.301819 0.099 Uiso 1 1 calc R U . . .
C22 C 0.9111(6) -0.0928(4) 0.2988(2) 0.0954(18) Uani 1 1 d . . . . .
H22A H 0.946720 -0.155842 0.294713 0.114 Uiso 1 1 calc R U . . .
C23 C 0.9747(4) -0.0037(4) 0.29990(17) 0.0721(13) Uani 1 1 d . . . . .
H23A H 1.052888 -0.006990 0.295455 0.087 Uiso 1 1 calc R U . . .
C24 C 0.9250(3) 0.0918(3) 0.30751(13) 0.0484(8) Uani 1 1 d . . . . .
C25 C 0.6121(4) 0.0038(3) 0.3133(2) 0.0868(16) Uani 1 1 d . . . . .
H25A H 0.586999 0.072895 0.318793 0.130 Uiso 1 1 calc R U . . .
H25B H 0.572200 -0.021476 0.282159 0.130 Uiso 1 1 calc R U . . .
H25C H 0.594645 -0.039478 0.340268 0.130 Uiso 1 1 calc R U . . .
C26 C 0.9969(3) 0.1874(3) 0.30635(16) 0.0606(11) Uani 1 1 d . . . . .
H26A H 0.950545 0.246372 0.312185 0.091 Uiso 1 1 calc R U . . .
H26B H 1.062864 0.183563 0.331977 0.091 Uiso 1 1 calc R U . . .
H26C H 1.023504 0.193622 0.274141 0.091 Uiso 1 1 calc R U . . .
C30 C 0.6969(3) 0.2632(3) 0.19805(11) 0.0429(8) Uani 1 1 d . . . . .
C31 C 0.9709(5) 0.6689(3) 0.43485(17) 0.0770(14) Uani 1 1 d . . . . .
H31A H 1.017030 0.711430 0.457125 0.092 Uiso 1 1 calc R U . . .
C32 C 1.0215(4) 0.6029(3) 0.40471(16) 0.0641(11) Uani 1 1 d . . . . .
H32A H 1.102172 0.602558 0.405997 0.077 Uiso 1 1 calc R U . . .
C33 C 0.9552(3) 0.5363(3) 0.37213(13) 0.0436(8) Uani 1 1 d . . . . .
C34 C 0.6523(4) 0.6252(3) 0.39371(15) 0.0569(10) Uani 1 1 d . . . . .
C35 C 1.0139(3) 0.4692(3) 0.33793(15) 0.0556(10) Uani 1 1 d . . . . .
H35A H 0.956586 0.427947 0.317942 0.083 Uiso 1 1 calc R U . . .
H35B H 1.053912 0.511364 0.316387 0.083 Uiso 1 1 calc R U . . .
H35C H 1.068833 0.425064 0.357489 0.083 Uiso 1 1 calc R U . . .
C27 C 0.8342(3) 0.5355(2) 0.37207(10) 0.0323(6) Uani 1 1 d . . . . .
C28 C 0.7811(3) 0.6077(2) 0.40010(11) 0.0415(8) Uani 1 1 d . . . . .
C29 C 0.8528(5) 0.6724(3) 0.43230(14) 0.0655(12) Uani 1 1 d . . . . .
H29A H 0.819082 0.718845 0.452422 0.079 Uiso 1 1 calc R U . . .
B3 B 0.5050(3) 0.1866(3) 0.39513(14) 0.0405(8) Uani 1 1 d . . . . .
H3 H 0.556607 0.115335 0.396653 0.049 Uiso 1 1 calc R U . . .
C4 C 0.7130(3) 0.3193(2) 0.24884(11) 0.0345(7) Uani 1 1 d . . . . .
B4 B 0.3979(3) 0.2086(3) 0.43594(15) 0.0475(10) Uani 1 1 d . . . . .
H4 H 0.378648 0.151094 0.463723 0.057 Uiso 1 1 calc R U . . .
C5 C 0.7114(2) 0.4289(2) 0.25046(10) 0.0353(7) Uani 1 1 d . . . . .
H5A H 0.687687 0.461876 0.220156 0.042 Uiso 1 1 calc R U . . .
B5 B 0.3974(3) 0.3418(3) 0.44892(15) 0.0453(9) Uani 1 1 d . . . . .
H5 H 0.377851 0.371450 0.485196 0.054 Uiso 1 1 calc R U . . .
C6 C 0.7405(2) 0.4918(2) 0.29115(10) 0.0307(6) Uani 1 1 d . . . . .
B6 B 0.5041(3) 0.3997(3) 0.41596(13) 0.0355(8) Uani 1 1 d . . . . .
H6 H 0.555508 0.466544 0.431132 0.043 Uiso 1 1 calc R U . . .
C7 C 0.7491(3) 0.6060(3) 0.28027(12) 0.0488(9) Uani 1 1 d . . . . .
H7A H 0.769817 0.642695 0.311150 0.073 Uiso 1 1 calc R U . . .
H7B H 0.807637 0.617160 0.258660 0.073 Uiso 1 1 calc R U . . .
H7C H 0.675326 0.630463 0.264119 0.073 Uiso 1 1 calc R U . . .
B7 B 0.4586(3) 0.2522(3) 0.33793(13) 0.0402(8) Uani 1 1 d . . . . .
H7 H 0.478286 0.222841 0.301621 0.048 Uiso 1 1 calc R U . . .
B8 B 0.3546(3) 0.1910(3) 0.37077(16) 0.0503(10) Uani 1 1 d . . . . .
H8 H 0.307004 0.121854 0.355975 0.060 Uiso 1 1 calc R U . . .
B9 B 0.2886(3) 0.2884(4) 0.40430(15) 0.0503(10) Uani 1 1 d . . . . .
H9 H 0.197266 0.283052 0.411250 0.060 Uiso 1 1 calc R U . . .
B10 B 0.3538(3) 0.4081(3) 0.39213(14) 0.0452(9) Uani 1 1 d . . . . .
H10 H 0.305428 0.481145 0.391338 0.054 Uiso 1 1 calc R U . . .
C11 C 0.6274(3) 0.2652(3) 0.48334(11) 0.0395(7) Uani 1 1 d . . . . .
B11 B 0.4589(3) 0.3851(3) 0.35087(13) 0.0371(8) Uani 1 1 d . . . . .
H11 H 0.478896 0.442765 0.323283 0.045 Uiso 1 1 calc R U . . .
C12 C 0.6229(3) 0.1588(3) 0.50804(15) 0.0607(11) Uani 1 1 d . . . . .
H12A H 0.551274 0.152025 0.522129 0.091 Uiso 1 1 calc R U . . .
H12B H 0.627081 0.106134 0.483301 0.091 Uiso 1 1 calc R U . . .
H12C H 0.687491 0.151814 0.534123 0.091 Uiso 1 1 calc R U . . .
B12 B 0.3256(3) 0.3153(3) 0.34383(15) 0.0472(10) Uani 1 1 d . . . . .
H12 H 0.258053 0.327284 0.311558 0.057 Uiso 1 1 calc R U . . .
C13 C 0.6251(3) 0.3467(3) 0.52463(12) 0.0565(10) Uani 1 1 d . . . . .
H13A H 0.553571 0.340969 0.538893 0.085 Uiso 1 1 calc R U . . .
H13B H 0.689764 0.335977 0.550307 0.085 Uiso 1 1 calc R U . . .
H13C H 0.630370 0.414154 0.510468 0.085 Uiso 1 1 calc R U . . .
C42 C 0.6786(16) 0.1473(7) 0.2030(3) 0.109(5) Uani 0.595(14) 1 d . U P A 1
H42A H 0.612432 0.135174 0.220313 0.164 Uiso 0.595(14) 1 calc R U P A 1
H42B H 0.665027 0.116880 0.170233 0.164 Uiso 0.595(14) 1 calc R U P A 1
H42C H 0.746666 0.117143 0.221593 0.164 Uiso 0.595(14) 1 calc R U P A 1
C43 C 0.8014(9) 0.2802(13) 0.1707(4) 0.104(5) Uani 0.595(14) 1 d . U P A 1
H43A H 0.870255 0.255516 0.191003 0.156 Uiso 0.595(14) 1 calc R U P A 1
H43B H 0.790619 0.243393 0.139494 0.156 Uiso 0.595(14) 1 calc R U P A 1
H43C H 0.809540 0.352351 0.164324 0.156 Uiso 0.595(14) 1 calc R U P A 1
C44 C 0.5910(10) 0.3034(9) 0.1645(4) 0.089(4) Uani 0.595(14) 1 d . U P A 1
H44A H 0.522818 0.293842 0.180710 0.134 Uiso 0.595(14) 1 calc R U P A 1
H44B H 0.601103 0.375382 0.158109 0.134 Uiso 0.595(14) 1 calc R U P A 1
H44C H 0.582182 0.266424 0.133279 0.134 Uiso 0.595(14) 1 calc R U P A 1
C42' C 0.8015(14) 0.2016(15) 0.1916(6) 0.090(6) Uani 0.405(14) 1 d . U P A 2
H42D H 0.867148 0.246569 0.191136 0.135 Uiso 0.405(14) 1 calc R U P A 2
H42E H 0.817113 0.153907 0.218953 0.135 Uiso 0.405(14) 1 calc R U P A 2
H42F H 0.788088 0.164278 0.160570 0.135 Uiso 0.405(14) 1 calc R U P A 2
C43' C 0.672(2) 0.3400(12) 0.1545(4) 0.095(6) Uani 0.405(14) 1 d . U P A 2
H43D H 0.739182 0.383555 0.153629 0.143 Uiso 0.405(14) 1 calc R U P A 2
H43E H 0.656764 0.303059 0.123465 0.143 Uiso 0.405(14) 1 calc R U P A 2
H43F H 0.606163 0.381504 0.159280 0.143 Uiso 0.405(14) 1 calc R U P A 2
C44' C 0.5935(16) 0.1968(17) 0.1990(6) 0.108(7) Uani 0.405(14) 1 d . U P A 2
H44D H 0.527200 0.238649 0.203191 0.162 Uiso 0.405(14) 1 calc R U P A 2
H44E H 0.578644 0.159431 0.167998 0.162 Uiso 0.405(14) 1 calc R U P A 2
H44F H 0.607669 0.149061 0.226381 0.162 Uiso 0.405(14) 1 calc R U P A 2
H40C H 0.608500 0.572100 0.367700 0.050 Uiso 1 1 d . . . . .
H40B H 0.618500 0.617300 0.425200 0.050 Uiso 1 1 d . . . . .
H40A H 0.646000 0.685500 0.382100 0.050 Uiso 1 1 d . . . . .

loop_
_atom_site_aniso_label
_atom_site_aniso_U_11
_atom_site_aniso_U_22
_atom_site_aniso_U_33
_atom_site_aniso_U_23
_atom_site_aniso_U_13
_atom_site_aniso_U_12
Ta1 0.02431(7) 0.02877(7) 0.02640(7) -0.00036(5) 0.00511(4) 0.00388(5)
N1 0.0333(13) 0.0306(13) 0.0433(15) -0.0086(11) 0.0118(11) -0.0023(11)
N2 0.0253(11) 0.0282(12) 0.0268(12) -0.0017(10) 0.0034(9) 0.0019(10)
C1 0.0322(16) 0.0450(18) 0.0260(14) 0.0034(13) 0.0078(12) 0.0027(13)
C2 0.0282(14) 0.0394(16) 0.0243(14) 0.0031(12) 0.0072(11) 0.0043(13)
C3 0.0280(15) 0.0329(15) 0.0303(15) -0.0059(12) 0.0053(12) 0.0001(12)
C14 0.0324(16) 0.0451(17) 0.0269(14) 0.0083(13) -0.0010(12) 0.0079(14)
C15 0.0476(19) 0.0429(18) 0.0368(17) 0.0119(14) 0.0043(14) 0.0142(15)
C16 0.0357(18) 0.066(2) 0.0480(19) 0.0186(18) 0.0106(15) 0.0187(17)
C17 0.0329(17) 0.062(2) 0.0430(19) 0.0165(16) -0.0021(14) 0.0002(16)
C18 0.0405(17) 0.0469(19) 0.0279(15) 0.0024(13) -0.0035(13) 0.0017(15)
C19 0.0519(19) 0.0344(17) 0.0415(18) -0.0067(14) 0.0146(15) 0.0064(15)
C20 0.078(3) 0.0347(19) 0.066(2) -0.0114(17) 0.027(2) -0.0034(18)
C21 0.115(4) 0.039(2) 0.098(4) -0.013(2) 0.023(3) 0.004(3)
C22 0.121(5) 0.051(3) 0.113(4) -0.022(3) 0.011(4) 0.041(3)
C23 0.070(3) 0.073(3) 0.074(3) -0.017(2) 0.013(2) 0.036(2)
C24 0.049(2) 0.049(2) 0.0479(19) -0.0055(16) 0.0092(16) 0.0138(17)
C25 0.089(3) 0.058(3) 0.122(4) -0.034(3) 0.048(3) -0.033(2)
C26 0.0386(19) 0.077(3) 0.069(3) -0.010(2) 0.0171(18) 0.0041(19)
C30 0.0425(18) 0.055(2) 0.0309(16) -0.0164(15) 0.0022(13) 0.0002(16)
C31 0.093(4) 0.058(3) 0.068(3) -0.008(2) -0.035(3) -0.018(3)
C32 0.052(2) 0.055(2) 0.077(3) 0.006(2) -0.022(2) -0.0129(19)
C33 0.0384(17) 0.0404(18) 0.0494(19) 0.0059(15) -0.0037(15) -0.0067(14)
C34 0.069(2) 0.0373(19) 0.071(3) -0.0010(17) 0.032(2) 0.0100(18)
C35 0.0330(17) 0.065(2) 0.071(2) 0.008(2) 0.0144(17) -0.0019(17)
C27 0.0359(15) 0.0328(15) 0.0270(14) -0.0001(12) -0.0005(12) -0.0031(13)
C28 0.060(2) 0.0331(17) 0.0309(16) -0.0032(13) 0.0053(15) 0.0020(15)
C29 0.104(4) 0.046(2) 0.043(2) -0.0152(17) -0.002(2) 0.000(2)
B3 0.041(2) 0.040(2) 0.041(2) -0.0020(16) 0.0093(16) -0.0002(17)
C4 0.0293(15) 0.0424(18) 0.0313(16) -0.0085(13) 0.0028(12) 0.0006(13)
B4 0.037(2) 0.063(3) 0.044(2) 0.0076(19) 0.0142(17) -0.0060(19)
C5 0.0343(15) 0.0456(18) 0.0253(14) 0.0017(13) 0.0009(12) 0.0027(14)
B5 0.0348(19) 0.066(3) 0.037(2) -0.0002(18) 0.0142(16) 0.0091(18)
C6 0.0304(15) 0.0349(16) 0.0262(14) 0.0020(12) 0.0010(12) 0.0023(13)
B6 0.0350(18) 0.040(2) 0.0315(17) -0.0009(15) 0.0047(14) 0.0077(15)
C7 0.071(2) 0.0399(19) 0.0346(17) 0.0062(14) 0.0041(16) -0.0010(17)
B7 0.0318(18) 0.054(2) 0.0343(18) -0.0069(17) 0.0031(15) -0.0025(17)
B8 0.038(2) 0.062(3) 0.051(2) -0.004(2) 0.0078(18) -0.0130(19)
B9 0.0280(18) 0.078(3) 0.047(2) 0.002(2) 0.0119(16) 0.0021(19)
B10 0.0333(19) 0.061(3) 0.041(2) 0.0013(18) 0.0043(16) 0.0141(18)
C11 0.0357(17) 0.056(2) 0.0271(15) 0.0083(14) 0.0049(13) 0.0063(15)
B11 0.0300(17) 0.050(2) 0.0297(17) 0.0042(15) -0.0005(14) 0.0053(16)
C12 0.055(2) 0.076(3) 0.052(2) 0.030(2) 0.0100(18) 0.005(2)
B12 0.0301(19) 0.070(3) 0.040(2) 0.0006(19) 0.0018(16) 0.0012(18)
C13 0.049(2) 0.094(3) 0.0260(16) -0.0049(18) 0.0036(15) 0.009(2)
C42 0.202(14) 0.059(5) 0.064(5) -0.035(4) 0.008(7) -0.015(7)
C43 0.081(6) 0.161(11) 0.079(7) -0.071(7) 0.045(5) -0.040(7)
C44 0.085(6) 0.110(8) 0.063(6) -0.048(5) -0.026(5) 0.019(6)
C42' 0.083(9) 0.118(12) 0.067(8) -0.051(8) 0.000(7) 0.040(9)
C43' 0.161(15) 0.087(9) 0.031(5) -0.022(6) -0.012(8) 0.029(9)
C44' 0.102(11) 0.138(14) 0.086(9) -0.071(10) 0.019(8) -0.060(10)

loop_
_atom_type_symbol
_atom_type_description
_atom_type_scat_dispersion_real
_atom_type_scat_dispersion_imag
_atom_type_scat_source
C C 0.0033 0.0016 'International Tables Vol C Tables 4.2.6.8 and 6.1.1.4'
H H 0.0000 0.0000 'International Tables Vol C Tables 4.2.6.8 and 6.1.1.4'
B B 0.0013 0.0007 'International Tables Vol C Tables 4.2.6.8 and 6.1.1.4'
N N 0.0061 0.0033 'International Tables Vol C Tables 4.2.6.8 and 6.1.1.4'
Ta Ta -0.7052 6.5227 'International Tables Vol C Tables 4.2.6.8 and 6.1.1.4'

loop_
_geom_angle_atom_site_label_1
_geom_angle_atom_site_label_2
_geom_angle_atom_site_label_3
_geom_angle
_geom_angle_site_symmetry_1
_geom_angle_site_symmetry_3
_geom_angle_publ_flag
N1 Ta1 C3 39.56(11) . . ?
N1 Ta1 N2 118.19(10) . . ?
C3 Ta1 N2 80.36(10) . . ?
N1 Ta1 C2 99.85(10) . . ?
C3 Ta1 C2 97.92(11) . . ?
N2 Ta1 C2 101.84(9) . . ?
N1 Ta1 C16 90.54(13) . . ?
C3 Ta1 C16 122.06(12) . . ?
N2 Ta1 C16 121.38(11) . . ?
C2 Ta1 C16 123.51(11) . . ?
N1 Ta1 C17 121.32(12) . . ?
C3 Ta1 C17 138.88(12) . . ?
N2 Ta1 C17 91.87(10) . . ?
C2 Ta1 C17 123.17(11) . . ?
C16 Ta1 C17 33.85(13) . . ?
N1 Ta1 C15 89.87(11) . . ?
C3 Ta1 C15 129.42(12) . . ?
N2 Ta1 C15 146.23(10) . . ?
C2 Ta1 C15 90.42(11) . . ?
C16 Ta1 C15 33.80(11) . . ?
C17 Ta1 C15 55.75(12) . . ?
N1 Ta1 C18 143.82(11) . . ?
C3 Ta1 C18 170.47(11) . . ?
N2 Ta1 C18 93.09(10) . . ?
C2 Ta1 C18 90.16(10) . . ?
C16 Ta1 C18 55.82(12) . . ?
C17 Ta1 C18 33.65(11) . . ?
C15 Ta1 C18 55.12(11) . . ?
N1 Ta1 C14 119.04(11) . . ?
C3 Ta1 C14 155.64(12) . . ?
N2 Ta1 C14 122.69(10) . . ?
C2 Ta1 C14 71.34(10) . . ?
C16 Ta1 C14 55.61(10) . . ?
C17 Ta1 C14 55.43(11) . . ?
C15 Ta1 C14 33.09(10) . . ?
C18 Ta1 C14 32.98(11) . . ?
C3 N1 C19 133.2(3) . . ?
C3 N1 Ta1 72.32(15) . . ?
C19 N1 Ta1 146.3(2) . . ?
C6 N2 C27 111.6(2) . . ?
C6 N2 Ta1 128.34(18) . . ?
C27 N2 Ta1 118.77(17) . . ?
C11 C1 B6 116.6(3) . . ?
C11 C1 B3 117.3(3) . . ?
B6 C1 B3 111.7(2) . . ?
C11 C1 B5 123.2(3) . . ?
B6 C1 B5 62.8(2) . . ?
B3 C1 B5 113.2(3) . . ?
C11 C1 B4 123.8(3) . . ?
B6 C1 B4 113.2(3) . . ?
B3 C1 B4 62.7(2) . . ?
B5 C1 B4 61.9(2) . . ?
C11 C1 C2 115.5(2) . . ?
B6 C1 C2 60.14(17) . . ?
B3 C1 C2 60.58(19) . . ?
B5 C1 C2 110.7(2) . . ?
B4 C1 C2 110.9(2) . . ?
B6 C2 C1 59.49(18) . . ?
B6 C2 B11 62.07(19) . . ?
C1 C2 B11 108.7(2) . . ?
B6 C2 B7 111.5(2) . . ?
C1 C2 B7 108.4(2) . . ?
B11 C2 B7 61.5(2) . . ?
B6 C2 B3 110.2(2) . . ?
C1 C2 B3 59.53(18) . . ?
B11 C2 B3 112.0(2) . . ?
B7 C2 B3 62.0(2) . . ?
B6 C2 Ta1 121.2(2) . . ?
C1 C2 Ta1 120.70(17) . . ?
B11 C2 Ta1 122.64(19) . . ?
B7 C2 Ta1 120.47(18) . . ?
B3 C2 Ta1 116.96(19) . . ?
C4 C3 N1 147.6(3) . . ?
C4 C3 Ta1 143.7(2) . . ?
N1 C3 Ta1 68.13(16) . . ?
C15 C14 C18 107.2(3) . . ?
C15 C14 C11 125.7(3) . . ?
C18 C14 C11 127.1(3) . . ?
C15 C14 Ta1 70.93(17) . . ?
C18 C14 Ta1 72.13(16) . . ?
C11 C14 Ta1 123.64(19) . . ?
C16 C15 C14 108.4(3) . . ?
C16 C15 Ta1 70.67(18) . . ?
C14 C15 Ta1 75.98(17) . . ?
C16 C15 H15A 125.6 . . ?
C14 C15 H15A 125.6 . . ?
Ta1 C15 H15A 125.6 . . ?
C17 C16 C15 108.2(3) . . ?
C17 C16 Ta1 73.65(19) . . ?
C15 C16 Ta1 75.53(18) . . ?
C17 C16 H16A 125.5 . . ?
C15 C16 H16A 125.5 . . ?
Ta1 C16 H16A 125.5 . . ?
C16 C17 C18 108.4(3) . . ?
C16 C17 Ta1 72.5(2) . . ?
C18 C17 Ta1 76.16(18) . . ?
C16 C17 H17A 125.4 . . ?
C18 C17 H17A 125.4 . . ?
Ta1 C17 H17A 125.4 . . ?
C17 C18 C14 107.8(3) . . ?
C17 C18 Ta1 70.18(18) . . ?
C14 C18 Ta1 74.89(17) . . ?
C17 C18 H18A 125.9 . . ?
C14 C18 H18A 125.9 . . ?
Ta1 C18 H18A 125.9 . . ?
C20 C19 C24 121.2(3) . . ?
C20 C19 N1 119.9(3) . . ?
C24 C19 N1 118.9(3) . . ?
C21 C20 C19 118.2(4) . . ?
C21 C20 C25 119.3(4) . . ?
C19 C20 C25 122.4(3) . . ?
C22 C21 C20 121.5(5) . . ?
C22 C21 H21A 119.2 . . ?
C20 C21 H21A 119.2 . . ?
C21 C22 C23 119.9(4) . . ?
C21 C22 H22A 120.0 . . ?
C23 C22 H22A 120.0 . . ?
C22 C23 C24 121.6(4) . . ?
C22 C23 H23A 119.2 . . ?
C24 C23 H23A 119.2 . . ?
C23 C24 C19 117.4(4) . . ?
C23 C24 C26 119.6(4) . . ?
C19 C24 C26 123.0(3) . . ?
C20 C25 H25A 109.5 . . ?
C20 C25 H25B 109.5 . . ?
H25A C25 H25B 109.5 . . ?
C20 C25 H25C 109.5 . . ?
H25A C25 H25C 109.5 . . ?
H25B C25 H25C 109.5 . . ?
C24 C26 H26A 109.5 . . ?
C24 C26 H26B 109.5 . . ?
H26A C26 H26B 109.5 . . ?
C24 C26 H26C 109.5 . . ?
H26A C26 H26C 109.5 . . ?
H26B C26 H26C 109.5 . . ?
C44' C30 C42' 111.3(10) . . ?
C43 C30 C44 107.2(7) . . ?
C43 C30 C42 108.4(7) . . ?
C44 C30 C42 106.2(7) . . ?
C44' C30 C43' 108.9(10) . . ?
C42' C30 C43' 109.5(9) . . ?
C44' C30 C4 105.4(6) . . ?
C42' C30 C4 110.8(5) . . ?
C43 C30 C4 110.6(4) . . ?
C44 C30 C4 111.1(4) . . ?
C42 C30 C4 113.0(4) . . ?
C43' C30 C4 111.0(5) . . ?
C29 C31 C32 119.9(4) . . ?
C29 C31 H31A 120.0 . . ?
C32 C31 H31A 120.0 . . ?
C31 C32 C33 121.4(4) . . ?
C31 C32 H32A 119.3 . . ?
C33 C32 H32A 119.3 . . ?
C32 C33 C27 118.4(3) . . ?
C32 C33 C35 119.5(3) . . ?
C27 C33 C35 122.0(3) . . ?
C28 C34 H40C 111.0 . . ?
C28 C34 H40B 112.9 . . ?
H40C C34 H40B 106.8 . . ?
C28 C34 H40A 102.7 . . ?
H40C C34 H40A 110.4 . . ?
H40B C34 H40A 113.1 . . ?
C33 C35 H35A 109.5 . . ?
C33 C35 H35B 109.5 . . ?
H35A C35 H35B 109.5 . . ?
C33 C35 H35C 109.5 . . ?
H35A C35 H35C 109.5 . . ?
H35B C35 H35C 109.5 . . ?
C28 C27 C33 120.3(3) . . ?
C28 C27 N2 122.0(3) . . ?
C33 C27 N2 117.7(3) . . ?
C27 C28 C29 118.1(3) . . ?
C27 C28 C34 122.9(3) . . ?
C29 C28 C34 118.8(3) . . ?
C31 C29 C28 121.4(4) . . ?
C31 C29 H29A 119.3 . . ?
C28 C29 H29A 119.3 . . ?
C1 B3 C2 59.89(18) . . ?
C1 B3 B7 106.1(3) . . ?
C2 B3 B7 58.79(19) . . ?
C1 B3 B8 105.6(3) . . ?
C2 B3 B8 106.3(3) . . ?
B7 B3 B8 59.8(2) . . ?
C1 B3 B4 58.7(2) . . ?
C2 B3 B4 107.2(3) . . ?
B7 B3 B4 107.5(3) . . ?
B8 B3 B4 59.7(2) . . ?
C1 B3 H3 123.2 . . ?
C2 B3 H3 122.4 . . ?
B7 B3 H3 122.4 . . ?
B8 B3 H3 122.8 . . ?
B4 B3 H3 122.0 . . ?
C3 C4 C5 112.5(3) . . ?
C3 C4 C30 127.5(3) . . ?
C5 C4 C30 120.0(3) . . ?
C1 B4 B5 59.0(2) . . ?
C1 B4 B9 105.7(3) . . ?
B5 B4 B9 59.9(2) . . ?
C1 B4 B8 105.6(3) . . ?
B5 B4 B8 108.3(3) . . ?
B9 B4 B8 60.5(2) . . ?
C1 B4 B3 58.5(2) . . ?
B5 B4 B3 107.4(3) . . ?
B9 B4 B3 108.0(3) . . ?
B8 B4 B3 60.0(2) . . ?
C1 B4 H4 124.1 . . ?
B5 B4 H4 121.7 . . ?
B9 B4 H4 121.9 . . ?
B8 B4 H4 121.8 . . ?
B3 B4 H4 121.9 . . ?
C6 C5 C4 128.1(3) . . ?
C6 C5 H5A 115.9 . . ?
C4 C5 H5A 115.9 . . ?
C1 B5 B9 105.8(3) . . ?
C1 B5 B4 59.1(2) . . ?
B9 B5 B4 60.1(2) . . ?
C1 B5 B10 105.7(2) . . ?
B9 B5 B10 60.4(2) . . ?
B4 B5 B10 108.3(3) . . ?
C1 B5 B6 58.27(19) . . ?
B9 B5 B6 107.9(3) . . ?
B4 B5 B6 107.2(3) . . ?
B10 B5 B6 60.1(2) . . ?
C1 B5 H5 124.1 . . ?
B9 B5 H5 121.9 . . ?
B4 B5 H5 121.7 . . ?
B10 B5 H5 121.8 . . ?
B6 B5 H5 122.1 . . ?
C5 C6 N2 125.3(3) . . ?
C5 C6 C7 116.4(3) . . ?
N2 C6 C7 118.3(3) . . ?
C1 B6 C2 60.37(18) . . ?
C1 B6 B11 107.1(2) . . ?
C2 B6 B11 59.17(18) . . ?
C1 B6 B10 105.8(3) . . ?
C2 B6 B10 106.7(3) . . ?
B11 B6 B10 60.1(2) . . ?
C1 B6 B5 59.0(2) . . ?
C2 B6 B5 107.9(3) . . ?
B11 B6 B5 108.2(3) . . ?
B10 B6 B5 59.6(2) . . ?
C1 B6 H6 122.8 . . ?
C2 B6 H6 122.0 . . ?
B11 B6 H6 121.8 . . ?
B10 B6 H6 122.8 . . ?
B5 B6 H6 121.7 . . ?
C6 C7 H7A 109.5 . . ?
C6 C7 H7B 109.5 . . ?
H7A C7 H7B 109.5 . . ?
C6 C7 H7C 109.5 . . ?
H7A C7 H7C 109.5 . . ?
H7B C7 H7C 109.5 . . ?
C2 B7 B11 59.19(19) . . ?
C2 B7 B12 106.7(3) . . ?
B11 B7 B12 60.5(2) . . ?
C2 B7 B8 106.9(2) . . ?
B11 B7 B8 109.0(3) . . ?
B12 B7 B8 60.4(2) . . ?
C2 B7 B3 59.17(19) . . ?
B11 B7 B3 107.8(2) . . ?
B12 B7 B3 108.1(3) . . ?
B8 B7 B3 60.1(2) . . ?
C2 B7 H7 123.2 . . ?
B11 B7 H7 121.3 . . ?
B12 B7 H7 121.7 . . ?
B8 B7 H7 121.4 . . ?
B3 B7 H7 121.8 . . ?
B7 B8 B4 108.2(3) . . ?
B7 B8 B3 60.1(2) . . ?
B4 B8 B3 60.3(2) . . ?
B7 B8 B12 59.7(2) . . ?
B4 B8 B12 107.4(3) . . ?
B3 B8 B12 107.5(3) . . ?
B7 B8 B9 107.3(3) . . ?
B4 B8 B9 59.5(2) . . ?
B3 B8 B9 107.5(3) . . ?
B12 B8 B9 59.5(2) . . ?
B7 B8 H8 121.8 . . ?
B4 B8 H8 121.7 . . ?
B3 B8 H8 121.8 . . ?
B12 B8 H8 122.2 . . ?
B9 B8 H8 122.3 . . ?
B5 B9 B4 60.0(2) . . ?
B5 B9 B12 108.1(3) . . ?
B4 B9 B12 108.3(3) . . ?
B5 B9 B10 59.9(2) . . ?
B4 B9 B10 107.9(3) . . ?
B12 B9 B10 59.9(2) . . ?
B5 B9 B8 107.9(3) . . ?
B4 B9 B8 60.0(2) . . ?
B12 B9 B8 60.2(2) . . ?
B10 B9 B8 107.9(3) . . ?
B5 B9 H9 121.8 . . ?
B4 B9 H9 121.7 . . ?
B12 B9 H9 121.5 . . ?
B10 B9 H9 121.9 . . ?
B8 B9 H9 121.7 . . ?
B5 B10 B12 107.8(3) . . ?
B5 B10 B11 108.4(3) . . ?
B12 B10 B11 60.2(2) . . ?
B5 B10 B9 59.7(2) . . ?
B12 B10 B9 59.9(2) . . ?
B11 B10 B9 108.1(3) . . ?
B5 B10 B6 60.2(2) . . ?
B12 B10 B6 107.5(3) . . ?
B11 B10 B6 59.74(19) . . ?
B9 B10 B6 107.4(3) . . ?
B5 B10 H10 121.6 . . ?
B12 B10 H10 121.9 . . ?
B11 B10 H10 121.4 . . ?
B9 B10 H10 122.0 . . ?
B6 B10 H10 122.1 . . ?
C14 C11 C13 108.8(3) . . ?
C14 C11 C12 109.1(3) . . ?
C13 C11 C12 107.6(3) . . ?
C14 C11 C1 108.8(2) . . ?
C13 C11 C1 111.5(3) . . ?
C12 C11 C1 111.0(3) . . ?
C2 B11 B7 59.29(19) . . ?
C2 B11 B6 58.76(18) . . ?
B7 B11 B6 107.0(2) . . ?
C2 B11 B10 106.4(2) . . ?
B7 B11 B10 107.7(3) . . ?
B6 B11 B10 60.1(2) . . ?
C2 B11 B12 106.4(3) . . ?
B7 B11 B12 60.0(2) . . ?
B6 B11 B12 107.4(3) . . ?
B10 B11 B12 59.7(2) . . ?
C2 B11 H11 123.2 . . ?
B7 B11 H11 121.9 . . ?
B6 B11 H11 122.2 . . ?
B10 B11 H11 122.0 . . ?
B12 B11 H11 122.2 . . ?
C11 C12 H12A 109.5 . . ?
C11 C12 H12B 109.5 . . ?
H12A C12 H12B 109.5 . . ?
C11 C12 H12C 109.5 . . ?
H12A C12 H12C 109.5 . . ?
H12B C12 H12C 109.5 . . ?
B7 B12 B9 108.1(3) . . ?
B7 B12 B10 107.6(3) . . ?
B9 B12 B10 60.2(2) . . ?
B7 B12 B11 59.5(2) . . ?
B9 B12 B11 108.3(3) . . ?
B10 B12 B11 60.1(2) . . ?
B7 B12 B8 59.9(2) . . ?
B9 B12 B8 60.3(2) . . ?
B10 B12 B8 108.2(3) . . ?
B11 B12 B8 107.7(3) . . ?
B7 B12 H12 122.1 . . ?
B9 B12 H12 121.4 . . ?
B10 B12 H12 121.7 . . ?
B11 B12 H12 121.9 . . ?
B8 B12 H12 121.7 . . ?
C11 C13 H13A 109.5 . . ?
C11 C13 H13B 109.5 . . ?
H13A C13 H13B 109.5 . . ?
C11 C13 H13C 109.5 . . ?
H13A C13 H13C 109.5 . . ?
H13B C13 H13C 109.5 . . ?
C30 C42 H42A 109.5 . . ?
C30 C42 H42B 109.5 . . ?
H42A C42 H42B 109.5 . . ?
C30 C42 H42C 109.5 . . ?
H42A C42 H42C 109.5 . . ?
H42B C42 H42C 109.5 . . ?
C30 C43 H43A 109.5 . . ?
C30 C43 H43B 109.5 . . ?
H43A C43 H43B 109.5 . . ?
C30 C43 H43C 109.5 . . ?
H43A C43 H43C 109.5 . . ?
H43B C43 H43C 109.5 . . ?
C30 C44 H44A 109.5 . . ?
C30 C44 H44B 109.5 . . ?
H44A C44 H44B 109.5 . . ?
C30 C44 H44C 109.5 . . ?
H44A C44 H44C 109.5 . . ?
H44B C44 H44C 109.5 . . ?
C30 C42' H42D 109.5 . . ?
C30 C42' H42E 109.5 . . ?
H42D C42' H42E 109.5 . . ?
C30 C42' H42F 109.5 . . ?
H42D C42' H42F 109.5 . . ?
H42E C42' H42F 109.5 . . ?
C30 C43' H43D 109.5 . . ?
C30 C43' H43E 109.5 . . ?
H43D C43' H43E 109.5 . . ?
C30 C43' H43F 109.5 . . ?
H43D C43' H43F 109.5 . . ?
H43E C43' H43F 109.5 . . ?
C30 C44' H44D 109.5 . . ?
C30 C44' H44E 109.5 . . ?
H44D C44' H44E 109.5 . . ?
C30 C44' H44F 109.5 . . ?
H44D C44' H44F 109.5 . . ?
H44E C44' H44F 109.5 . . ?

loop_
_geom_bond_atom_site_label_1
_geom_bond_atom_site_label_2
_geom_bond_distance
_geom_bond_site_symmetry_2
_geom_bond_publ_flag
Ta1 N1 1.982(2) . ?
Ta1 C3 2.035(3) . ?
Ta1 N2 2.109(2) . ?
Ta1 C2 2.259(3) . ?
Ta1 C16 2.381(3) . ?
Ta1 C17 2.395(3) . ?
Ta1 C15 2.443(3) . ?
Ta1 C18 2.472(3) . ?
Ta1 C14 2.508(3) . ?
N1 C3 1.360(4) . ?
N1 C19 1.443(4) . ?
N2 C6 1.401(3) . ?
N2 C27 1.463(4) . ?
C1 C11 1.557(4) . ?
C1 B6 1.702(5) . ?
C1 B3 1.711(5) . ?
C1 B5 1.714(5) . ?
C1 B4 1.715(5) . ?
C1 C2 1.717(4) . ?
C2 B6 1.713(4) . ?
C2 B11 1.720(4) . ?
C2 B7 1.722(4) . ?
C2 B3 1.729(5) . ?
C3 C4 1.360(4) . ?
C14 C15 1.411(4) . ?
C14 C18 1.414(5) . ?
C14 C11 1.522(4) . ?
C15 C16 1.403(5) . ?
C15 H15A 0.9800 . ?
C16 C17 1.391(5) . ?
C16 H16A 0.9800 . ?
C17 C18 1.411(5) . ?
C17 H17A 0.9800 . ?
C18 H18A 0.9800 . ?
C19 C20 1.397(5) . ?
C19 C24 1.397(5) . ?
C20 C21 1.384(6) . ?
C20 C25 1.501(6) . ?
C21 C22 1.356(7) . ?
C21 H21A 0.9300 . ?
C22 C23 1.370(7) . ?
C22 H22A 0.9300 . ?
C23 C24 1.393(5) . ?
C23 H23A 0.9300 . ?
C24 C26 1.498(5) . ?
C25 H25A 0.9600 . ?
C25 H25B 0.9600 . ?
C25 H25C 0.9600 . ?
C26 H26A 0.9600 . ?
C26 H26B 0.9600 . ?
C26 H26C 0.9600 . ?
C30 C44' 1.479(14) . ?
C30 C42' 1.481(12) . ?
C30 C43 1.511(9) . ?
C30 C44 1.517(9) . ?
C30 C42 1.529(10) . ?
C30 C43' 1.535(14) . ?
C30 C4 1.537(4) . ?
C31 C29 1.360(7) . ?
C31 C32 1.364(6) . ?
C31 H31A 0.9300 . ?
C32 C33 1.389(5) . ?
C32 H32A 0.9300 . ?
C33 C27 1.401(4) . ?
C33 C35 1.495(5) . ?
C34 C28 1.497(5) . ?
C34 H40C 1.0625 . ?
C34 H40B 0.9838 . ?
C34 H40A 0.8424 . ?
C35 H35A 0.9600 . ?
C35 H35B 0.9600 . ?
C35 H35C 0.9600 . ?
C27 C28 1.396(4) . ?
C28 C29 1.398(5) . ?
C29 H29A 0.9300 . ?
B3 B7 1.778(5) . ?
B3 B8 1.779(6) . ?
B3 B4 1.783(5) . ?
B3 H3 1.1000 . ?
C4 C5 1.424(4) . ?
B4 B5 1.764(6) . ?
B4 B9 1.766(6) . ?
B4 B8 1.773(6) . ?
B4 H4 1.1000 . ?
C5 C6 1.372(4) . ?
C5 H5A 0.9300 . ?
B5 B9 1.764(6) . ?
B5 B10 1.769(5) . ?
B5 B6 1.779(5) . ?
B5 H5 1.1000 . ?
C6 C7 1.518(4) . ?
B6 B11 1.770(5) . ?
B6 B10 1.777(5) . ?
B6 H6 1.1000 . ?
C7 H7A 0.9600 . ?
C7 H7B 0.9600 . ?
C7 H7C 0.9600 . ?
B7 B11 1.761(6) . ?
B7 B12 1.770(5) . ?
B7 B8 1.773(5) . ?
B7 H7 1.1000 . ?
B8 B12 1.783(6) . ?
B8 B9 1.783(6) . ?
B8 H8 1.1000 . ?
B9 B12 1.770(6) . ?
B9 B10 1.777(6) . ?
B9 H9 1.1000 . ?
B10 B12 1.771(6) . ?
B10 B11 1.777(5) . ?
B10 H10 1.1000 . ?
C11 C13 1.537(5) . ?
C11 C12 1.537(5) . ?
B11 B12 1.779(5) . ?
B11 H11 1.1000 . ?
C12 H12A 0.9600 . ?
C12 H12B 0.9600 . ?
C12 H12C 0.9600 . ?
B12 H12 1.1000 . ?
C13 H13A 0.9600 . ?
C13 H13B 0.9600 . ?
C13 H13C 0.9600 . ?
C42 H42A 0.9600 . ?
C42 H42B 0.9600 . ?
C42 H42C 0.9600 . ?
C43 H43A 0.9600 . ?
C43 H43B 0.9600 . ?
C43 H43C 0.9600 . ?
C44 H44A 0.9600 . ?
C44 H44B 0.9600 . ?
C44 H44C 0.9600 . ?
C42' H42D 0.9600 . ?
C42' H42E 0.9600 . ?
C42' H42F 0.9600 . ?
C43' H43D 0.9600 . ?
C43' H43E 0.9600 . ?
C43' H43F 0.9600 . ?
C44' H44D 0.9600 . ?
C44' H44E 0.9600 . ?
C44' H44F 0.9600 . ?
